data_7062361
loop_
_publ_author_name
'Youssef, Khaled'
'Allain, Magali'
'Cauchy, Thomas'
'Gohier, Fr\'ed\'eric'

_publ_section_title
;
 Dimerization reactions with oxidized brominated thiophenes
;
_journal_issue 15
_journal_name_full 'New Journal of Chemistry'
_journal_page_first 7375
_journal_page_last 7380
_journal_paper_doi 10.1039/D3NJ00029J
_journal_volume 47
_journal_year 2023
_chemical_formula_moiety 'C8 H6 Br2 O3 S2'
_chemical_formula_sum 'C8 H6 Br2 O3 S2'
_chemical_formula_weight 374.07
_space_group_IT_number 60
_space_group_name_Hall '-P 2n 2ab'
_space_group_name_H-M_alt 'P b c n'
_symmetry_cell_setting orthorhombic
_symmetry_Int_Tables_number 60
_symmetry_space_group_name_Hall '-P 2n 2ab'
_symmetry_space_group_name_H-M 'P b c n'
_atom_sites_solution_hydrogens geom
_atom_sites_solution_primary dual
_atom_sites_solution_secondary difmap
_audit_creation_date 2022-06-07T15:44:15-00:00
_audit_creation_method 'WinGX routine CIF_UPDATE'
_audit_update_record
;
2022-12-21 deposited with the CCDC.	2023-03-13 downloaded from the CCDC.
;
_cell_angle_alpha 90
_cell_angle_beta 90
_cell_angle_gamma 90
_cell_formula_units_Z 8
_cell_length_a 25.0891(6)
_cell_length_b 9.7366(2)
_cell_length_c 9.1903(2)
_cell_measurement_reflns_used 3869
_cell_measurement_temperature 294(2)
_cell_measurement_theta_max 75.92
_cell_measurement_theta_min 3.497
_cell_volume 2245.03(9)
_computing_cell_refinement 'CrysAlisPro 1.171.41.118a (Rigaku OD, 2021)'
_computing_data_collection 'CrysAlisPro 1.171.41.118a (Rigaku OD, 2021)'
_computing_data_reduction 'CrysAlisPro 1.171.41.118a (Rigaku OD, 2021)'
_computing_molecular_graphics 'DIAMOND 3.2k (Crystal Impact GbR, 2014)'
_computing_publication_material 'WinGX publication routines (Farrugia, V2018)'
_computing_structure_refinement 'SHELXL-2018/3 (Sheldrick, 2018)'
_computing_structure_solution 'SHELXT-2018/2 (Sheldrick, 2018)'
_diffrn_ambient_temperature 294(2)
_diffrn_detector_area_resol_mean 5.199
_diffrn_measured_fraction_theta_full 0.98
_diffrn_measured_fraction_theta_max 0.959
_diffrn_measurement_device_type 'SuperNova, Single source at offset, AtlasS2'
_diffrn_measurement_method '\w scans'
_diffrn_radiation_monochromator mirror
_diffrn_radiation_type CuK\a
_diffrn_radiation_wavelength 1.54184
_diffrn_reflns_av_R_equivalents 0.0305
_diffrn_reflns_av_unetI/netI 0.0352
_diffrn_reflns_Laue_measured_fraction_full 0.98
_diffrn_reflns_Laue_measured_fraction_max 0.959
_diffrn_reflns_limit_h_max 31
_diffrn_reflns_limit_h_min -30
_diffrn_reflns_limit_k_max 12
_diffrn_reflns_limit_k_min -10
_diffrn_reflns_limit_l_max 11
_diffrn_reflns_limit_l_min -9
_diffrn_reflns_number 6496
_diffrn_reflns_point_group_measured_fraction_full 0.98
_diffrn_reflns_point_group_measured_fraction_max 0.959
_diffrn_reflns_theta_full 70
_diffrn_reflns_theta_max 76.203
_diffrn_reflns_theta_min 3.523
_exptl_absorpt_coefficient_mu 12.534
_exptl_absorpt_correction_T_max 1
_exptl_absorpt_correction_T_min 0.35601
_exptl_absorpt_correction_type multi-scan
_exptl_absorpt_process_details
;
        CrysAlisPro 1.171.41.118a (Rigaku Oxford Diffraction, 2021)
        Empirical absorption correction using spherical harmonics,
        implemented in SCALE3 ABSPACK scaling algorithm.
;
_exptl_crystal_colour colorless
_exptl_crystal_density_diffrn 2.213
_exptl_crystal_description plate
_exptl_crystal_F_000 1440
_exptl_crystal_size_max 0.237
_exptl_crystal_size_mid 0.151
_exptl_crystal_size_min 0.038
_refine_diff_density_max 0.556
_refine_diff_density_min -0.45
_refine_diff_density_rms 0.09
_refine_ls_extinction_method none
_refine_ls_goodness_of_fit_ref 1.04
_refine_ls_hydrogen_treatment constr
_refine_ls_matrix_type full
_refine_ls_number_parameters 136
_refine_ls_number_reflns 2255
_refine_ls_number_restraints 0
_refine_ls_restrained_S_all 1.04
_refine_ls_R_factor_all 0.034
_refine_ls_R_factor_gt 0.0307
_refine_ls_shift/su_max 0.001
_refine_ls_shift/su_mean 0
_refine_ls_structure_factor_coef Fsqd
_refine_ls_weighting_details 'w=1/[\s^2^(Fo^2^)+(0.0398P)^2^+1.3450P] where P=(Fo^2^+2Fc^2^)/3'
_refine_ls_weighting_scheme calc
_refine_ls_wR_factor_gt 0.0782
_refine_ls_wR_factor_ref 0.0807
_reflns_Friedel_coverage 0
_reflns_number_gt 2063
_reflns_number_total 2255
_reflns_threshold_expression 'I > 2\s(I)'
_cod_data_source_file d3nj00029j2.cif
_cod_data_source_block ky111_autored
_cod_depositor_comments 'Adding full bibliography for 7062361--7062363.cif.'
_cod_database_code 7062361
_shelx_shelxl_version_number 2018/3

loop_
_symmetry_equiv_pos_as_xyz
'x, y, z'
'-x+1/2, -y+1/2, z+1/2'
'-x, y, -z+1/2'
'x+1/2, -y+1/2, -z'
'-x, -y, -z'
'x-1/2, y-1/2, -z-1/2'
'x, -y, z-1/2'
'-x-1/2, y-1/2, z'

loop_
_atom_site_label
_atom_site_type_symbol
_atom_site_fract_x
_atom_site_fract_y
_atom_site_fract_z
_atom_site_U_iso_or_equiv
_atom_site_adp_type
_atom_site_occupancy
_atom_site_site_symmetry_order
_atom_site_calc_flag
_atom_site_refinement_flags_posn
_atom_site_refinement_flags_adp
_atom_site_refinement_flags_occupancy
_atom_site_disorder_assembly
_atom_site_disorder_group
C1 C 0.69325(13) 0.8185(3) 0.3732(3) 0.0351(6) Uani 1 1 d . . . . .
C2 C 0.68536(13) 0.7847(3) 0.5108(3) 0.0367(6) Uani 1 1 d . . . . .
H2 H 0.706426 0.820166 0.585079 0.044 Uiso 1 1 calc R U . . .
C3 C 0.64082(11) 0.6866(3) 0.5411(3) 0.0288(5) Uani 1 1 d . . . . .
H3 H 0.654293 0.604341 0.590336 0.035 Uiso 1 1 calc R U . . .
C4 C 0.61330(11) 0.6474(3) 0.3962(3) 0.0275(5) Uani 1 1 d . . . . .
H4 H 0.614359 0.54758 0.382945 0.033 Uiso 1 1 calc R U . . .
C5 C 0.55539(12) 0.6958(3) 0.4069(3) 0.0318(6) Uani 1 1 d . . . . .
H5 H 0.531856 0.661156 0.330051 0.038 Uiso 1 1 calc R U . . .
C6 C 0.55139(13) 0.8474(3) 0.4345(3) 0.0374(6) Uani 1 1 d . . . . .
H6 H 0.535167 0.909988 0.372223 0.045 Uiso 1 1 calc R U . . .
C7 C 0.57433(14) 0.8798(3) 0.5607(3) 0.0397(7) Uani 1 1 d . . . . .
H7 H 0.576753 0.967992 0.598987 0.048 Uiso 1 1 calc R U . . .
C8 C 0.59543(13) 0.7536(3) 0.6311(3) 0.0333(6) Uani 1 1 d . . . . .
S1 S 0.65044(3) 0.73045(7) 0.25224(7) 0.03034(16) Uani 1 1 d . . . . .
S2 S 0.53772(3) 0.63910(8) 0.59354(7) 0.03509(17) Uani 1 1 d . . . . .
Br1 Br 0.74278(2) 0.94026(4) 0.29493(4) 0.04995(13) Uani 1 1 d . . . . .
Br2 Br 0.61193(2) 0.76898(4) 0.83457(3) 0.05050(14) Uani 1 1 d . . . . .
O1 O 0.68111(11) 0.6317(3) 0.1713(2) 0.0434(5) Uani 1 1 d . . . . .
O2 O 0.61816(11) 0.8244(2) 0.1714(2) 0.0426(5) Uani 1 1 d . . . . .
O3 O 0.55323(11) 0.4940(3) 0.6173(3) 0.0460(5) Uani 1 1 d . . . . .

loop_
_atom_site_aniso_label
_atom_site_aniso_U_11
_atom_site_aniso_U_22
_atom_site_aniso_U_33
_atom_site_aniso_U_23
_atom_site_aniso_U_13
_atom_site_aniso_U_12
C1 0.0353(14) 0.0328(14) 0.0372(13) 0.0032(12) 0.0044(12) -0.0047(12)
C2 0.0343(14) 0.0420(16) 0.0338(14) 0.0020(12) -0.0054(12) -0.0090(13)
C3 0.0322(13) 0.0301(13) 0.0241(11) 0.0025(10) -0.0043(10) -0.0028(11)
C4 0.0350(13) 0.0242(12) 0.0233(11) 0.0006(9) -0.0027(10) -0.0039(10)
C5 0.0333(13) 0.0356(15) 0.0265(11) 0.0012(11) -0.0042(11) -0.0029(12)
C6 0.0393(15) 0.0342(16) 0.0386(14) 0.0049(12) -0.0008(13) 0.0074(12)
C7 0.0455(16) 0.0310(15) 0.0427(14) -0.0061(12) 0.0057(14) -0.0031(13)
C8 0.0388(14) 0.0357(15) 0.0254(11) -0.0026(11) -0.0018(12) -0.0086(12)
S1 0.0365(3) 0.0305(3) 0.0240(3) 0.0036(2) 0.0013(3) 0.0053(3)
S2 0.0342(3) 0.0398(4) 0.0313(3) 0.0006(3) 0.0022(3) -0.0098(3)
Br1 0.0443(2) 0.0487(2) 0.0568(2) 0.01085(16) 0.01116(16) -0.01136(15)
Br2 0.0629(2) 0.0642(3) 0.02439(17) -0.00626(13) -0.00256(14) -0.01592(19)
O1 0.0518(13) 0.0442(12) 0.0341(10) -0.0037(9) 0.0072(10) 0.0122(11)
O2 0.0537(14) 0.0397(12) 0.0345(10) 0.0117(9) -0.0032(10) 0.0099(11)
O3 0.0534(14) 0.0386(12) 0.0460(11) 0.0090(10) -0.0020(11) -0.0147(11)

loop_
_atom_type_symbol
_atom_type_description
_atom_type_scat_dispersion_real
_atom_type_scat_dispersion_imag
_atom_type_scat_source
C C 0.0181 0.0091 'International Tables Vol C Tables 4.2.6.8 and 6.1.1.4'
H H 0 0 'International Tables Vol C Tables 4.2.6.8 and 6.1.1.4'
S S 0.3331 0.5567 'International Tables Vol C Tables 4.2.6.8 and 6.1.1.4'
Br Br -0.6763 1.2805 'International Tables Vol C Tables 4.2.6.8 and 6.1.1.4'
O O 0.0492 0.0322 'International Tables Vol C Tables 4.2.6.8 and 6.1.1.4'

loop_
_geom_angle_atom_site_label_1
_geom_angle_atom_site_label_2
_geom_angle_atom_site_label_3
_geom_angle
_geom_angle_site_symmetry_1
_geom_angle_site_symmetry_3
_geom_angle_publ_flag
C2 C1 S1 112.9(2) . . ?
C2 C1 Br1 128.9(3) . . ?
S1 C1 Br1 118.13(16) . . ?
C1 C2 C3 116.7(3) . . ?
C1 C2 H2 121.7 . . ?
C3 C2 H2 121.7 . . ?
C2 C3 C4 109.3(2) . . ?
C2 C3 C8 112.3(2) . . ?
C4 C3 C8 103.6(2) . . ?
C2 C3 H3 110.5 . . ?
C4 C3 H3 110.5 . . ?
C8 C3 H3 110.5 . . ?
C5 C4 C3 107.0(2) . . ?
C5 C4 S1 113.49(19) . . ?
C3 C4 S1 106.81(18) . . ?
C5 C4 H4 109.8 . . ?
C3 C4 H4 109.8 . . ?
S1 C4 H4 109.8 . . ?
C6 C5 C4 112.1(3) . . ?
C6 C5 S2 96.89(18) . . ?
C4 C5 S2 101.23(17) . . ?
C6 C5 H5 114.8 . . ?
C4 C5 H5 114.8 . . ?
S2 C5 H5 114.8 . . ?
C7 C6 C5 110.6(3) . . ?
C7 C6 H6 124.7 . . ?
C5 C6 H6 124.7 . . ?
C6 C7 C8 109.7(3) . . ?
C6 C7 H7 125.2 . . ?
C8 C7 H7 125.2 . . ?
C7 C8 C3 112.2(2) . . ?
C7 C8 S2 97.9(2) . . ?
C3 C8 S2 102.75(18) . . ?
C7 C8 Br2 115.8(2) . . ?
C3 C8 Br2 113.2(2) . . ?
S2 C8 Br2 113.28(15) . . ?
O2 S1 O1 117.49(14) . . ?
O2 S1 C1 111.16(15) . . ?
O1 S1 C1 108.91(16) . . ?
O2 S1 C4 111.98(14) . . ?
O1 S1 C4 110.79(14) . . ?
C1 S1 C4 94.01(13) . . ?
O3 S2 C5 110.91(14) . . ?
O3 S2 C8 109.86(15) . . ?
C5 S2 C8 78.89(13) . . ?

loop_
_geom_bond_atom_site_label_1
_geom_bond_atom_site_label_2
_geom_bond_distance
_geom_bond_site_symmetry_2
_geom_bond_publ_flag
C1 C2 1.321(4) . ?
C1 S1 1.768(3) . ?
C1 Br1 1.862(3) . ?
C2 C3 1.496(4) . ?
C2 H2 0.93 . ?
C3 C4 1.548(3) . ?
C3 C8 1.551(4) . ?
C3 H3 0.98 . ?
C4 C5 1.531(4) . ?
C4 S1 1.809(3) . ?
C4 H4 0.98 . ?
C5 C6 1.501(4) . ?
C5 S2 1.856(3) . ?
C5 H5 0.98 . ?
C6 C7 1.333(5) . ?
C6 H6 0.93 . ?
C7 C8 1.486(5) . ?
C7 H7 0.93 . ?
C8 S2 1.859(3) . ?
C8 Br2 1.921(3) . ?
S1 O2 1.430(2) . ?
S1 O1 1.438(2) . ?
S2 O3 1.482(3) . ?
